data_7716047
loop_
_publ_author_name
'Benin, Alice'
'Kollar, Joshua Immanuel'
'Riesebeck, Tim'
'Wurl, Felix'
'Graiff, Claudia'
'Strassner, Thomas'
'Tubaro, Cristina'

_publ_section_title
;
 Synthesis and characterization of Pt(II) and Au(I) complexes with
 <i>N</i>-oxy-heterocyclic carbene ligands (NOHCs).
;
_journal_issue 22
_journal_name_full 'Dalton transactions (Cambridge, England : 2003)'
_journal_page_first 9323
_journal_page_last 9329
_journal_paper_doi 10.1039/d4dt00996g
_journal_volume 53
_journal_year 2024
_chemical_compound_source 'see text'
_chemical_formula_moiety 'C17 H20 N2 O3 Pt'
_chemical_formula_sum 'C17 H20 N2 O3 Pt'
_chemical_formula_weight 495.43
_space_group_IT_number 2
_space_group_name_Hall '-P 1'
_space_group_name_H-M_alt 'P -1'
_symmetry_cell_setting triclinic
_symmetry_Int_Tables_number 2
_symmetry_space_group_name_Hall '-P 1'
_symmetry_space_group_name_H-M 'P -1'
_atom_sites_solution_hydrogens geom
_atom_sites_solution_primary other
_audit_update_record
;
2023-07-06 deposited with the CCDC.	2024-04-26 downloaded from the CCDC.
;
_cell_angle_alpha 79.217(4)
_cell_angle_beta 84.616(4)
_cell_angle_gamma 74.004(4)
_cell_formula_units_Z 2
_cell_length_a 7.4545(9)
_cell_length_b 10.2906(12)
_cell_length_c 11.2348(13)
_cell_measurement_reflns_used 362
_cell_measurement_temperature 150
_cell_measurement_theta_max 31.96
_cell_measurement_theta_min 1.91
_cell_volume 813.02(17)
_computing_cell_refinement 'APEX3 v2017.3-0 (Bruker AXS)'
_computing_data_collection 'Bruker Instrument Service vV6.2.6'
_computing_data_reduction 'SAINT V8.38A (Bruker AXS Inc., 2017)'
_computing_molecular_graphics 'shelXle (C.B. Huebschle, rev 833)'
_computing_publication_material 'PLATON (Spek, 2003)'
_computing_structure_refinement 'SHELXT 2018/3 (Sheldrick, 2018))'
_computing_structure_solution 'SHELXT 2018/2 (Sheldrick, 2018)'
_diffrn_ambient_temperature 150
_diffrn_detector_area_resol_mean 7.3910
_diffrn_measured_fraction_theta_full 0.996
_diffrn_measured_fraction_theta_max 0.991
_diffrn_measurement_device_type 'Bruker D8 VENTURE'
_diffrn_measurement_method 'omega- und  phi-scans'
_diffrn_radiation_monochromator 'Multilayer optics'
_diffrn_radiation_probe x-ray
_diffrn_radiation_source 'sealed x-ray tube'
_diffrn_radiation_type MoK\a
_diffrn_radiation_wavelength 0.71073
_diffrn_reflns_av_R_equivalents 0.0435
_diffrn_reflns_av_unetI/netI 0.0240
_diffrn_reflns_limit_h_max 9
_diffrn_reflns_limit_h_min -9
_diffrn_reflns_limit_k_max 13
_diffrn_reflns_limit_k_min -13
_diffrn_reflns_limit_l_max 14
_diffrn_reflns_limit_l_min -15
_diffrn_reflns_number 38885
_diffrn_reflns_reduction_process
;
;
_diffrn_reflns_theta_full 25.24
_diffrn_reflns_theta_max 28.47
_diffrn_reflns_theta_min 2.55
_exptl_absorpt_coefficient_mu 8.645
_exptl_absorpt_correction_T_max 0.288
_exptl_absorpt_correction_T_min 0.225
_exptl_absorpt_correction_type multi-scan
_exptl_absorpt_process_details
;
SADABS-2016/2 - Bruker AXS area detector scaling and absorption correction
;
_exptl_crystal_colour 'clear yellow'
_exptl_crystal_density_diffrn 2.024
_exptl_crystal_density_method 'Not Measured'
_exptl_crystal_description fragment
_exptl_crystal_F_000 476
_exptl_crystal_size_max 0.246
_exptl_crystal_size_mid 0.224
_exptl_crystal_size_min 0.192
_refine_diff_density_max 2.750
_refine_diff_density_min -2.074
_refine_diff_density_rms 0.159
_refine_ls_extinction_method none
_refine_ls_goodness_of_fit_ref 1.206
_refine_ls_hydrogen_treatment constr
_refine_ls_matrix_type full
_refine_ls_number_parameters 213
_refine_ls_number_reflns 4064
_refine_ls_number_restraints 0
_refine_ls_restrained_S_all 1.206
_refine_ls_R_factor_all 0.0279
_refine_ls_R_factor_gt 0.0274
_refine_ls_shift/su_max 0.002
_refine_ls_shift/su_mean 0.000
_refine_ls_structure_factor_coef Fsqd
_refine_ls_weighting_details 'W=1/[\S^2^(FO^2^)+(0.0099P)^2^+4.5651P] WHERE P=(FO^2^+2FC^2^)/3'
_refine_ls_weighting_scheme calc
_refine_ls_wR_factor_gt 0.0648
_refine_ls_wR_factor_ref 0.0651
_reflns_number_gt 3994
_reflns_number_total 4064
_reflns_threshold_expression I>2\s(I)
_cod_data_source_file d4dt00996g2.cif
_cod_data_source_block complex_5
_cod_depositor_comments
;
The following automatic conversions were performed:

data item '_exptl_absorpt_correction_type' value 'Multi-Scan' was
changed to 'multi-scan' in accordance with the
/home/data/users/saulius/crontab/automatic-downloads/rss-feeds/RSC/lib/dictionaries/cif_core.dic
dictionary named 'cif_core.dic' version 2.4.2 last updated on
2011-04-26.

Automatic conversion script
Id: cif_fix_values 8170 2020-07-09 18:12:32Z antanas 

 Adding full bibliography for 7716047--7716049.cif.
;
_cod_database_code 7716047

loop_
_space_group_symop_id
_space_group_symop_operation_xyz
1 x,y,z
2 -x,-y,-z

loop_
_atom_site_aniso_label
_atom_site_aniso_U_11
_atom_site_aniso_U_22
_atom_site_aniso_U_33
_atom_site_aniso_U_23
_atom_site_aniso_U_13
_atom_site_aniso_U_12
Pt01 0.0163(1) 0.0188(1) 0.0234(1) -0.0040(1) 0.0016(1) -0.0041(1)
O1 0.044(2) 0.035(2) 0.044(2) -0.0009(17) 0.0035(18) -0.0115(17)
O2 0.0238(15) 0.0239(16) 0.0284(16) -0.0033(13) 0.0025(12) -0.0081(12)
O3 0.0182(14) 0.0231(15) 0.0332(17) -0.0061(13) 0.0019(12) -0.0018(12)
N1 0.0179(16) 0.0235(18) 0.0222(17) -0.0040(14) 0.0021(13) -0.0072(14)
N2 0.0213(18) 0.0224(18) 0.031(2) -0.0041(15) 0.0039(15) -0.0034(14)
C1 0.045(3) 0.037(3) 0.075(5) -0.015(3) 0.004(3) -0.013(3)
C2 0.029(3) 0.029(3) 0.053(3) -0.009(2) 0.005(2) 0.001(2)
C3 0.021(2) 0.041(3) 0.035(3) -0.012(2) 0.0048(18) -0.010(2)
C4 0.0221(19) 0.020(2) 0.025(2) -0.0047(16) -0.0001(16) -0.0061(16)
C5 0.020(2) 0.031(2) 0.033(2) -0.0098(19) 0.0017(17) -0.0029(18)
C6 0.0173(19) 0.033(2) 0.027(2) -0.0121(18) 0.0024(16) -0.0060(17)
C7 0.022(2) 0.024(2) 0.021(2) -0.0043(16) 0.0009(16) -0.0079(16)
C8 0.0187(19) 0.025(2) 0.025(2) -0.0067(17) -0.0015(16) -0.0024(16)
C9 0.031(2) 0.026(2) 0.030(2) -0.0065(18) -0.0031(18) -0.0067(19)
C10 0.047(3) 0.024(2) 0.032(3) -0.0011(19) -0.003(2) -0.014(2)
C11 0.047(3) 0.032(3) 0.033(3) -0.001(2) 0.006(2) -0.023(2)
C12 0.028(2) 0.033(2) 0.030(2) -0.005(2) 0.0029(18) -0.0112(19)
C13 0.032(2) 0.028(2) 0.036(3) -0.004(2) 0.006(2) -0.014(2)
C14 0.025(2) 0.025(2) 0.022(2) -0.0027(16) -0.0007(16) -0.0091(17)
C15 0.0189(19) 0.029(2) 0.028(2) -0.0058(18) 0.0039(16) -0.0061(17)
C16 0.0189(19) 0.027(2) 0.024(2) -0.0066(17) -0.0023(16) -0.0022(16)
C17 0.022(2) 0.029(2) 0.039(3) -0.009(2) 0.0020(19) 0.0013(18)

loop_
_atom_site_label
_atom_site_type_symbol
_atom_site_thermal_displace_type
_atom_site_fract_x
_atom_site_fract_y
_atom_site_fract_z
_atom_site_occupancy
_atom_site_U_iso_or_equiv
_atom_site_calc_flag
_atom_site_refinement_flags
_atom_site_disorder_assembly
_atom_site_disorder_group
Pt01 Pt Uani 0.79129(2) 0.52134(2) 0.71773(2) 1.000 0.0197(1) d . . .
O1 O Uani 0.5153(6) 0.8684(4) 0.6436(4) 1.000 0.0419(12) d . . .
O2 O Uani 0.9035(5) 0.6747(3) 0.6182(3) 1.000 0.0254(9) d . . .
O3 O Uani 1.0389(4) 0.3771(3) 0.6963(3) 1.000 0.0256(9) d . . .
N1 N Uani 0.4224(5) 0.5781(4) 0.8239(3) 1.000 0.0210(10) d . . .
N2 N Uani 0.4547(5) 0.7707(4) 0.7270(4) 1.000 0.0258(11) d . . .
C1 C Uani 0.6283(10) 0.9302(7) 0.7009(7) 1.000 0.052(2) d . . .
C2 C Uani 0.1488(8) 0.9397(6) 0.7694(6) 1.000 0.0389(17) d . . .
C3 C Uani 0.0867(7) 0.6460(6) 0.9139(5) 1.000 0.0316(16) d . . .
C4 C Uani 0.5460(6) 0.6383(4) 0.7519(4) 1.000 0.0222(11) d . . .
C5 C Uani 0.2742(6) 0.7972(5) 0.7814(5) 1.000 0.0284(12) d . . .
C6 C Uani 0.2525(6) 0.6764(5) 0.8418(4) 1.000 0.0252(11) d . . .
C7 C Uani 0.4883(6) 0.4353(5) 0.8600(4) 1.000 0.0220(12) d . . .
C8 C Uani 0.6740(6) 0.3828(5) 0.8165(4) 1.000 0.0232(11) d . . .
C9 C Uani 0.7532(7) 0.2431(5) 0.8469(5) 1.000 0.0288(12) d . . .
C10 C Uani 0.6534(8) 0.1586(5) 0.9177(5) 1.000 0.0338(16) d . . .
C11 C Uani 0.4724(8) 0.2117(6) 0.9596(5) 1.000 0.0359(17) d . . .
C12 C Uani 0.3868(7) 0.3513(5) 0.9316(5) 1.000 0.0300(12) d . . .
C13 C Uani 1.1186(7) 0.7805(5) 0.4997(5) 1.000 0.0315(14) d . . .
C14 C Uani 1.0700(6) 0.6555(5) 0.5734(4) 1.000 0.0237(12) d . . .
C15 C Uani 1.2071(6) 0.5303(5) 0.5837(4) 1.000 0.0255(11) d . . .
C16 C Uani 1.1861(6) 0.4022(5) 0.6398(4) 1.000 0.0237(11) d . . .
C17 C Uani 1.3481(7) 0.2776(5) 0.6331(5) 1.000 0.0314(14) d . . .
H1A H Uiso 0.67558 0.99570 0.64002 1.000 0.0780 c RU . .
H1B H Uiso 0.73359 0.85868 0.73808 1.000 0.0780 c RU . .
H1C H Uiso 0.55241 0.97811 0.76357 1.000 0.0780 c RU . .
H2A H Uiso 0.18480 0.98911 0.82589 1.000 0.0590 c RU . .
H2B H Uiso 0.01912 0.93581 0.78838 1.000 0.0590 c RU . .
H2C H Uiso 0.16014 0.98768 0.68621 1.000 0.0590 c RU . .
H3A H Uiso -0.01102 0.73165 0.91665 1.000 0.0480 c RU . .
H3B H Uiso 0.12238 0.60210 0.99655 1.000 0.0480 c RU . .
H3C H Uiso 0.03962 0.58433 0.87596 1.000 0.0480 c RU . .
H9 H Uiso 0.87744 0.20463 0.81898 1.000 0.0340 c RU . .
H10 H Uiso 0.71027 0.06305 0.93759 1.000 0.0410 c RU . .
H11 H Uiso 0.40606 0.15242 1.00784 1.000 0.0430 c RU . .
H12 H Uiso 0.26272 0.38858 0.96041 1.000 0.0360 c RU . .
H13A H Uiso 1.11254 0.77920 0.41321 1.000 0.0470 c RU . .
H13B H Uiso 1.24530 0.78008 0.51687 1.000 0.0470 c RU . .
H13C H Uiso 1.02972 0.86333 0.52122 1.000 0.0470 c RU . .
H15 H Uiso 1.32748 0.53290 0.54880 1.000 0.0310 c RU . .
H17A H Uiso 1.34231 0.24102 0.55949 1.000 0.0470 c RU . .
H17B H Uiso 1.34179 0.20754 0.70447 1.000 0.0470 c RU . .
H17C H Uiso 1.46567 0.30341 0.63104 1.000 0.0470 c RU . .

loop_
_atom_type_symbol
_atom_type_description
_atom_type_scat_dispersion_real
_atom_type_scat_dispersion_imag
_atom_type_scat_source
C C 0.0033 0.0016 ' International Tables Vol C Tables 4.2.6.8 and 6.1.1.4'
H H 0.0000 0.0000 ' International Tables Vol C Tables 4.2.6.8 and 6.1.1.4'
N N 0.0061 0.0033 ' International Tables Vol C Tables 4.2.6.8 and 6.1.1.4'
O O 0.0106 0.0060 ' International Tables Vol C Tables 4.2.6.8 and 6.1.1.4'
Pt Pt -1.7033 8.3905 ' International Tables Vol C Tables 4.2.6.8 and 6.1.1.4'

loop_
_geom_angle_atom_site_label_1
_geom_angle_atom_site_label_2
_geom_angle_atom_site_label_3
_geom_angle
_geom_angle_site_symmetry_1
_geom_angle_site_symmetry_2
_geom_angle_site_symmetry_3
_geom_angle_publ_flag
O2 Pt01 O3 90.56(13) . . . yes
O2 Pt01 C4 97.02(16) . . . yes
O2 Pt01 C8 176.92(17) . . . yes
O3 Pt01 C4 172.39(15) . . . yes
O3 Pt01 C8 92.31(17) . . . yes
C4 Pt01 C8 80.10(19) . . . yes
N2 O1 C1 110.3(5) . . . yes
Pt01 O2 C14 124.7(3) . . . yes
Pt01 O3 C16 125.0(3) . . . yes
C4 N1 C6 110.6(4) . . . yes
C4 N1 C7 114.8(4) . . . yes
C6 N1 C7 134.6(4) . . . yes
O1 N2 C4 125.2(4) . . . yes
O1 N2 C5 122.3(4) . . . yes
C4 N2 C5 111.9(4) . . . yes
Pt01 C4 N1 117.4(3) . . . yes
Pt01 C4 N2 138.0(4) . . . yes
N1 C4 N2 104.7(4) . . . yes
N2 C5 C2 121.2(5) . . . yes
N2 C5 C6 106.7(4) . . . yes
C2 C5 C6 132.1(5) . . . no
N1 C6 C3 124.8(4) . . . yes
N1 C6 C5 106.2(4) . . . yes
C3 C6 C5 129.0(5) . . . no
N1 C7 C8 112.6(4) . . . yes
N1 C7 C12 125.3(4) . . . yes
C8 C7 C12 122.2(5) . . . no
Pt01 C8 C7 115.1(4) . . . yes
Pt01 C8 C9 127.4(4) . . . yes
C7 C8 C9 117.5(4) . . . no
C8 C9 C10 120.9(5) . . . no
C9 C10 C11 120.9(5) . . . no
C10 C11 C12 120.4(5) . . . no
C7 C12 C11 118.2(5) . . . no
O2 C14 C13 115.6(4) . . . yes
O2 C14 C15 126.2(4) . . . yes
C13 C14 C15 118.2(4) . . . no
C14 C15 C16 127.0(4) . . . no
O3 C16 C15 126.5(4) . . . yes
O3 C16 C17 114.8(4) . . . yes
C15 C16 C17 118.7(4) . . . no
O1 C1 H1A 109.00 . . . no
O1 C1 H1B 109.00 . . . no
O1 C1 H1C 109.00 . . . no
H1A C1 H1B 110.00 . . . no
H1A C1 H1C 110.00 . . . no
H1B C1 H1C 109.00 . . . no
C5 C2 H2A 109.00 . . . no
C5 C2 H2B 109.00 . . . no
C5 C2 H2C 110.00 . . . no
H2A C2 H2B 109.00 . . . no
H2A C2 H2C 109.00 . . . no
H2B C2 H2C 109.00 . . . no
C6 C3 H3A 109.00 . . . no
C6 C3 H3B 109.00 . . . no
C6 C3 H3C 109.00 . . . no
H3A C3 H3B 109.00 . . . no
H3A C3 H3C 110.00 . . . no
H3B C3 H3C 110.00 . . . no
C8 C9 H9 120.00 . . . no
C10 C9 H9 120.00 . . . no
C9 C10 H10 120.00 . . . no
C11 C10 H10 120.00 . . . no
C10 C11 H11 120.00 . . . no
C12 C11 H11 120.00 . . . no
C7 C12 H12 121.00 . . . no
C11 C12 H12 121.00 . . . no
C14 C13 H13A 109.00 . . . no
C14 C13 H13B 109.00 . . . no
C14 C13 H13C 109.00 . . . no
H13A C13 H13B 109.00 . . . no
H13A C13 H13C 110.00 . . . no
H13B C13 H13C 109.00 . . . no
C14 C15 H15 117.00 . . . no
C16 C15 H15 117.00 . . . no
C16 C17 H17A 109.00 . . . no
C16 C17 H17B 109.00 . . . no
C16 C17 H17C 109.00 . . . no
H17A C17 H17B 110.00 . . . no
H17A C17 H17C 109.00 . . . no
H17B C17 H17C 109.00 . . . no

loop_
_geom_bond_atom_site_label_1
_geom_bond_atom_site_label_2
_geom_bond_distance
_geom_bond_site_symmetry_1
_geom_bond_site_symmetry_2
_geom_bond_publ_flag
Pt01 O2 2.081(3) . . yes
Pt01 O3 2.052(3) . . yes
Pt01 C4 1.941(4) . . yes
Pt01 C8 1.985(5) . . yes
O1 N2 1.383(6) . . yes
O1 C1 1.442(9) . . yes
O2 C14 1.272(6) . . yes
O3 C16 1.280(6) . . yes
N1 C4 1.369(6) . . yes
N1 C6 1.411(6) . . yes
N1 C7 1.408(6) . . yes
N2 C4 1.334(6) . . yes
N2 C5 1.402(6) . . yes
C2 C5 1.496(8) . . no
C3 C6 1.487(7) . . no
C5 C6 1.344(7) . . no
C7 C8 1.417(7) . . no
C7 C12 1.397(7) . . no
C8 C9 1.385(7) . . no
C9 C10 1.389(8) . . no
C10 C11 1.383(8) . . no
C11 C12 1.390(8) . . no
C13 C14 1.508(7) . . no
C14 C15 1.400(7) . . no
C15 C16 1.394(7) . . no
C16 C17 1.508(7) . . no
C1 H1A 0.9800 . . no
C1 H1B 0.9800 . . no
C1 H1C 0.9800 . . no
C2 H2A 0.9800 . . no
C2 H2B 0.9800 . . no
C2 H2C 0.9800 . . no
C3 H3A 0.9800 . . no
C3 H3B 0.9800 . . no
C3 H3C 0.9800 . . no
C9 H9 0.9500 . . no
C10 H10 0.9500 . . no
C11 H11 0.9500 . . no
C12 H12 0.9500 . . no
C13 H13A 0.9800 . . no
C13 H13B 0.9800 . . no
C13 H13C 0.9800 . . no
C15 H15 0.9500 . . no
C17 H17A 0.9800 . . no
C17 H17B 0.9800 . . no
C17 H17C 0.9800 . . no

loop_
_geom_hbond_atom_site_label_D
_geom_hbond_atom_site_label_H
_geom_hbond_atom_site_label_A
_geom_hbond_distance_DH
_geom_hbond_distance_HA
_geom_hbond_distance_DA
_geom_hbond_angle_DHA
_geom_hbond_site_symmetry_A
_geom_hbond_publ_flag
C1 H1B O2 0.9800 2.5100 3.093(8) 118.00 . yes
C9 H9 O3 0.9500 2.5400 3.061(6) 115.00 . yes

loop_
_geom_torsion_atom_site_label_1
_geom_torsion_atom_site_label_2
_geom_torsion_atom_site_label_3
_geom_torsion_atom_site_label_4
_geom_torsion
_geom_torsion_site_symmetry_1
_geom_torsion_site_symmetry_2
_geom_torsion_site_symmetry_3
_geom_torsion_site_symmetry_4
_geom_torsion_publ_flag
O3 Pt01 O2 C14 -0.9(4) . . . . no
C4 Pt01 O2 C14 178.4(4) . . . . no
O2 Pt01 O3 C16 1.0(4) . . . . no
C8 Pt01 O3 C16 -177.9(4) . . . . no
O2 Pt01 C4 N1 -176.9(3) . . . . no
O2 Pt01 C4 N2 1.0(5) . . . . no
C8 Pt01 C4 N1 2.1(3) . . . . no
C8 Pt01 C4 N2 180.0(5) . . . . no
O3 Pt01 C8 C7 178.4(3) . . . . no
O3 Pt01 C8 C9 -1.5(5) . . . . no
C4 Pt01 C8 C7 -1.1(3) . . . . no
C4 Pt01 C8 C9 179.1(5) . . . . no
C1 O1 N2 C4 -89.7(6) . . . . no
C1 O1 N2 C5 100.5(6) . . . . no
Pt01 O2 C14 C13 177.3(3) . . . . no
Pt01 O2 C14 C15 -0.8(7) . . . . no
Pt01 O3 C16 C15 0.6(7) . . . . no
Pt01 O3 C16 C17 -178.0(3) . . . . no
C6 N1 C4 Pt01 179.1(3) . . . . no
C6 N1 C4 N2 0.5(5) . . . . no
C7 N1 C4 Pt01 -2.7(5) . . . . no
C7 N1 C4 N2 178.8(4) . . . . no
C4 N1 C6 C3 179.1(4) . . . . no
C4 N1 C6 C5 -0.7(5) . . . . no
C7 N1 C6 C3 1.3(8) . . . . no
C7 N1 C6 C5 -178.5(5) . . . . no
C4 N1 C7 C8 1.7(5) . . . . no
C4 N1 C7 C12 -178.9(5) . . . . no
C6 N1 C7 C8 179.4(4) . . . . no
C6 N1 C7 C12 -1.1(8) . . . . no
O1 N2 C4 Pt01 11.1(8) . . . . no
O1 N2 C4 N1 -170.8(4) . . . . no
C5 N2 C4 Pt01 -178.2(4) . . . . no
C5 N2 C4 N1 -0.1(5) . . . . no
O1 N2 C5 C2 -11.2(7) . . . . no
O1 N2 C5 C6 170.7(4) . . . . no
C4 N2 C5 C2 177.8(5) . . . . no
C4 N2 C5 C6 -0.3(6) . . . . no
N2 C5 C6 N1 0.6(5) . . . . no
N2 C5 C6 C3 -179.2(5) . . . . no
C2 C5 C6 N1 -177.2(6) . . . . no
C2 C5 C6 C3 3.0(10) . . . . no
N1 C7 C8 Pt01 0.0(5) . . . . no
N1 C7 C8 C9 179.9(4) . . . . no
C12 C7 C8 Pt01 -179.5(4) . . . . no
C12 C7 C8 C9 0.4(7) . . . . no
N1 C7 C12 C11 -179.9(5) . . . . no
C8 C7 C12 C11 -0.4(8) . . . . no
Pt01 C8 C9 C10 179.7(4) . . . . no
C7 C8 C9 C10 -0.2(7) . . . . no
C8 C9 C10 C11 0.0(8) . . . . no
C9 C10 C11 C12 -0.1(9) . . . . no
C10 C11 C12 C7 0.3(8) . . . . no
O2 C14 C15 C16 3.1(8) . . . . no
C13 C14 C15 C16 -175.0(5) . . . . no
C14 C15 C16 O3 -3.0(8) . . . . no
C14 C15 C16 C17 175.6(5) . . . . no
